data_2310860
loop_
_publ_author_name
'Hanson, A.W.'

_publ_section_title
;
 The Crystal Structure of Eosphorite
;
_journal_name_full 'Acta Crystallographica (1,1948-23,1967)'
_journal_page_first 384
_journal_page_last 387
_journal_volume 13
_journal_year 1960
_chemical_formula_sum 'Al Fe0.3333 H4 Mn0.6667 O7 P'
_chemical_name_systematic 'Al P O4 (Mn.6667 Fe.3333) (O H)2 (H2 O)'
_space_group_crystal_system orthorhombic
_space_group_IT_number 64
_space_group_name_Hall '-B 2 2ab'
_space_group_name_H-M_alt 'B b e m'
_cell_angle_alpha 90
_cell_angle_beta 90
_cell_angle_gamma 90
_cell_formula_units_Z 8
_cell_length_a 10.52
_cell_length_b 13.6
_cell_length_c 6.97
_cell_volume 997.212
_citation_journal_id_ASTM ACCRA9
_cod_data_source_file Hanson_ACCRA9_1960_1003.cif
_cod_data_source_block H4Al1Fe0.3333Mn0.6667O7P1
_cod_depositor_comments
;
 Updating space group information.

 Antanas Vaitkus,
 2018-07-23
;
_cod_original_cell_volume 997.2119
_cod_original_sg_symbol_H-M 'B b c m'
_cod_original_formula_sum 'H4 Al1 Fe0.3333 Mn0.6667 O7 P1'
_cod_database_code 2310860

loop_
_space_group_symop_id
_space_group_symop_operation_xyz
1 x,y,z
2 -x,y+1/2,-z+1/2
3 -x,-y,z
4 x,-y+1/2,-z+1/2
5 -x,-y,-z
6 x,-y-1/2,z-1/2
7 x,y,-z
8 -x,y-1/2,z-1/2
9 x+1/2,y,z+1/2
10 -x+1/2,y+1/2,-z+1
11 -x+1/2,-y,z+1/2
12 x+1/2,-y+1/2,-z+1
13 -x+1/2,-y,-z+1/2
14 x+1/2,-y-1/2,z
15 x+1/2,y,-z+1/2
16 -x+1/2,y-1/2,z

loop_
_atom_site_label
_atom_site_type_symbol
_atom_site_fract_x
_atom_site_fract_y
_atom_site_fract_z
_atom_site_occupancy
_atom_site_U_iso_or_equiv
P1 P+5 0.3768 0.3334 0 1 0.0
O5 O-2 0.1334 0.6004 0.3202 1 0.0
O4 O-2 0.1103 0.41 0.1813 1 0.0
O2 O-2 0.0056 0.2195 0 1 0.0
Al1 Al+3 0.25 0 0.25 1 0.0
Mn1 Mn+2 0.1323 0.25 0.25 0.6667 0.0
O3 O-2 0.2528 0.0491 0 1 0.0
O1 O-2 0.2668 0.2553 0 1 0.0
Fe1 Fe+2 0.1323 0.25 0.25 0.3333 0.0
